data_7037365
loop_
_publ_author_name
'D'Vries, Richard F'
'Gomez, German E.'
'Hodak, Jos\'e H'
'Soler-Illia, Galo J A A'
'Ellena, Javier'

_publ_section_title
;
 Tuning the structure, dimensionality and luminescent properties of
 lanthanide metal-organic frameworks under ancillary ligand influence.
;
_journal_issue 2
_journal_name_full 'Dalton transactions (Cambridge, England : 2003)'
_journal_page_first 646
_journal_page_last 656
_journal_paper_doi 10.1039/c5dt04033g
_journal_volume 45
_journal_year 2015
_chemical_formula_moiety 'C10 H9 O9 S2 Sm'
_chemical_formula_sum 'C10 H9 O9 S2 Sm'
_chemical_formula_weight 487.64
_space_group_crystal_system monoclinic
_space_group_IT_number 15
_space_group_name_Hall '-C 2yc'
_space_group_name_H-M_alt 'C 1 2/c 1'
_symmetry_space_group_name_Hall '-C 2yc'
_symmetry_space_group_name_H-M 'C 1 2/c 1'
_atom_sites_solution_hydrogens mixed
_audit_creation_date 2015-11-10
_audit_creation_method
;
Olex2 1.2
(compiled 2015.09.30 svn.r3233 for OlexSys, GUI svn.r5103)
;
_audit_update_record
;
2015-11-12 deposited with the CCDC.
2015-11-20 downloaded from the CCDC.
;
_cell_angle_alpha 90
_cell_angle_beta 118.585(2)
_cell_angle_gamma 90
_cell_formula_units_Z 8
_cell_length_a 17.5594(7)
_cell_length_b 22.4319(9)
_cell_length_c 8.4604(2)
_cell_measurement_temperature 293(2)
_cell_volume 2926.27(19)
_computing_cell_refinement 'HKL Scalepack (Otwinowski & Minor 1997)'
_computing_data_collection 'Collect (Bruker AXS BV, 1997-2004)'
_computing_data_reduction 'HKL Denzo and Scalepack (Otwinowski & Minor 1997)'
_computing_molecular_graphics 'Olex2 (Dolomanov et al., 2009)'
_computing_publication_material 'Olex2 (Dolomanov et al., 2009)'
_computing_structure_refinement 'ShelXL (Sheldrick, 2015)'
_computing_structure_solution 'SHELXS-2013 (Sheldrick, 2013)'
_diffrn_ambient_temperature 293
_diffrn_detector_area_resol_mean 9
_diffrn_measured_fraction_theta_full 0.998
_diffrn_measured_fraction_theta_max 0.997
_diffrn_measurement_device_type KappaCCD
_diffrn_measurement_method 'CCD rotation images, thick slices'
_diffrn_radiation_type MoK\a
_diffrn_radiation_wavelength 0.71073
_diffrn_reflns_av_R_equivalents 0.1073
_diffrn_reflns_av_unetI/netI 0.0680
_diffrn_reflns_laue_measured_fraction_full 0.998
_diffrn_reflns_laue_measured_fraction_max 0.997
_diffrn_reflns_limit_h_max 21
_diffrn_reflns_limit_h_min -21
_diffrn_reflns_limit_k_max 28
_diffrn_reflns_limit_k_min -28
_diffrn_reflns_limit_l_max 10
_diffrn_reflns_limit_l_min -10
_diffrn_reflns_number 24647
_diffrn_reflns_point_group_measured_fraction_full 0.998
_diffrn_reflns_point_group_measured_fraction_max 0.997
_diffrn_reflns_theta_full 25.242
_diffrn_reflns_theta_max 26.398
_diffrn_reflns_theta_min 3.028
_diffrn_source 'Enraf Nonius FR590'
_exptl_absorpt_coefficient_mu 4.341
_exptl_absorpt_correction_T_max 0.8871
_exptl_absorpt_correction_T_min 0.7358
_exptl_absorpt_correction_type multi-scan
_exptl_absorpt_process_details '[c.f. r.h. blessing, acta cryst. (1995), a51, 33-38]'
_exptl_crystal_colour 'light yellow'
_exptl_crystal_colour_modifier light
_exptl_crystal_colour_primary yellow
_exptl_crystal_density_diffrn 2.214
_exptl_crystal_description block
_exptl_crystal_F_000 1880
_exptl_crystal_preparation Luminescent
_exptl_crystal_recrystallization_method Hydrothermal
_exptl_crystal_size_max 0.088
_exptl_crystal_size_mid 0.05
_exptl_crystal_size_min 0.013
_refine_diff_density_max 2.484
_refine_diff_density_min -1.205
_refine_diff_density_rms 0.174
_refine_ls_extinction_method none
_refine_ls_goodness_of_fit_ref 0.941
_refine_ls_hydrogen_treatment constr
_refine_ls_matrix_type full
_refine_ls_number_parameters 201
_refine_ls_number_reflns 3002
_refine_ls_number_restraints 0
_refine_ls_restrained_S_all 0.941
_refine_ls_R_factor_all 0.0627
_refine_ls_R_factor_gt 0.0419
_refine_ls_shift/su_max 0.001
_refine_ls_shift/su_mean 0.000
_refine_ls_structure_factor_coef Fsqd
_refine_ls_weighting_details 'w=1/[\s^2^(Fo^2^)+(0.0560P)^2^] where P=(Fo^2^+2Fc^2^)/3'
_refine_ls_weighting_scheme calc
_refine_ls_wR_factor_gt 0.0954
_refine_ls_wR_factor_ref 0.0993
_reflns_Friedel_coverage 0.000
_reflns_number_gt 2043
_reflns_number_total 3002
_reflns_threshold_expression 'I > 2\s(I)'
_cod_data_source_file c5dt04033g2.cif
_cod_data_source_block Compound4
_cod_depositor_comments 'Adding full bibliography for 7037363--7037371.cif.'
_cod_database_code 7037365
_shelx_space_group_comment
;
The symmetry employed for this shelxl refinement is uniquely defined
by the following loop, which should always be used as a source of
symmetry information in preference to the above space-group names.
They are only intended as comments.
;
_shelx_estimated_absorpt_t_max 0.946
_shelx_estimated_absorpt_t_min 0.701
_olex2_refinement_description
;
1. Fixed Uiso
 At 1.2 times of:
  All C(H) groups
 At 1.5 times of:
  All O(H,H) groups
2.a Rotating group:
 O8(H8A,H8B), O9(H9A,H9B)
2.b Aromatic/amide H refined with riding coordinates:
 C2(H2), C3(H3), C5(H5), C8(H8), C10(H10)
;
_shelx_shelxl_version_number 2014/7
_olex2_submission_special_instructions 'No special instructions were received'

loop_
_space_group_symop_operation_xyz
'x, y, z'
'-x, y, -z+1/2'
'x+1/2, y+1/2, z'
'-x+1/2, y+1/2, -z+1/2'
'-x, -y, -z'
'x, -y, z-1/2'
'-x+1/2, -y+1/2, -z'
'x+1/2, -y+1/2, z-1/2'

loop_
_atom_site_label
_atom_site_type_symbol
_atom_site_fract_x
_atom_site_fract_y
_atom_site_fract_z
_atom_site_U_iso_or_equiv
_atom_site_adp_type
_atom_site_occupancy
_atom_site_site_symmetry_order
_atom_site_calc_flag
_atom_site_refinement_flags_posn
Sm1 Sm 0.81602(2) 0.26202(2) 0.87326(4) 0.03456(15) Uani 1 1 d .
C1 C 0.8367(4) 0.0877(3) 0.5824(8) 0.0338(14) Uani 1 1 d .
C2 C 0.9040(5) 0.0625(3) 0.7437(8) 0.0451(17) Uani 1 1 d .
H2 H 0.9456 0.0867 0.8322 0.054 Uiso 1 1 calc R
C3 C 0.9059(5) 0.0021(3) 0.7651(9) 0.0476(18) Uani 1 1 d .
H3 H 0.9489 -0.0146 0.8709 0.057 Uiso 1 1 calc R
C4 C 0.8439(4) -0.0360(3) 0.6300(8) 0.0355(15) Uani 1 1 d .
C5 C 0.8491(4) -0.0982(3) 0.6545(8) 0.0390(16) Uani 1 1 d .
H5 H 0.8950 -0.1147 0.7563 0.047 Uiso 1 1 calc R
C6 C 0.7134(4) 0.3654(3) 0.9711(8) 0.0355(15) Uani 1 1 d .
C7 C 0.7185(4) 0.1082(3) 0.8730(8) 0.0357(15) Uani 1 1 d .
C8 C 0.7129(4) 0.0480(3) 0.8444(8) 0.0414(16) Uani 1 1 d .
H8 H 0.6674 0.0323 0.7403 0.050 Uiso 1 1 calc R
C9 C 0.7760(4) -0.0095(3) 0.4728(8) 0.0368(15) Uani 1 1 d .
C10 C 0.7749(4) 0.0529(3) 0.4528(8) 0.0357(15) Uani 1 1 d .
H10 H 0.7314 0.0705 0.3496 0.043 Uiso 1 1 calc R
O1 O 0.8540(3) 0.1957(2) 0.7086(5) 0.0437(11) Uani 1 1 d .
O2 O 0.9224(3) 0.1707(2) 0.5307(6) 0.0454(11) Uani 1 1 d .
O3 O 0.7340(3) 0.31939(19) 0.6093(5) 0.0420(11) Uani 1 1 d .
O4 O 0.6861(3) 0.2024(2) 0.6734(5) 0.0449(12) Uani 1 1 d .
O5 O 0.5763(3) 0.1256(2) 0.5692(6) 0.0534(12) Uani 1 1 d .
O6 O 0.8970(3) 0.3142(2) 1.1704(6) 0.0471(12) Uani 1 1 d .
O7 O 0.7128(3) 0.30584(18) 0.9495(5) 0.0354(10) Uani 1 1 d .
O8 O 0.9652(3) 0.2255(3) 1.0562(6) 0.0674(17) Uani 1 1 d .
H8A H 1.0080 0.2561 1.1262 0.101 Uiso 1 1 d GR
H8B H 0.9896 0.2066 0.9865 0.101 Uiso 1 1 d GR
S1 S 0.84582(10) 0.16426(7) 0.5493(2) 0.0332(4) Uani 1 1 d .
S2 S 0.63996(11) 0.15838(8) 0.7223(2) 0.0411(4) Uani 1 1 d .
O9 O 0.9069(4) 0.3366(3) 0.8270(8) 0.0857(19) Uani 1 1 d .
H9A H 0.9027 0.3328 0.7195 0.129 Uiso 1 1 d GR
H9B H 0.9618 0.3321 0.9076 0.129 Uiso 1 1 d GR

loop_
_atom_site_aniso_label
_atom_site_aniso_U_11
_atom_site_aniso_U_22
_atom_site_aniso_U_33
_atom_site_aniso_U_23
_atom_site_aniso_U_13
_atom_site_aniso_U_12
Sm1 0.0320(2) 0.0335(2) 0.0347(2) -0.00247(15) 0.01316(15) 0.00215(16)
C1 0.043(4) 0.025(4) 0.039(3) 0.000(3) 0.024(3) -0.002(3)
C2 0.046(4) 0.042(5) 0.036(3) -0.001(3) 0.010(3) -0.004(3)
C3 0.051(5) 0.036(4) 0.039(4) 0.004(3) 0.008(3) -0.001(3)
C4 0.037(4) 0.036(4) 0.035(3) 0.005(3) 0.018(3) -0.003(3)
C5 0.044(4) 0.033(4) 0.035(3) 0.005(3) 0.015(3) -0.001(3)
C6 0.043(4) 0.026(4) 0.044(4) 0.000(3) 0.025(3) 0.003(3)
C7 0.037(4) 0.027(4) 0.040(4) 0.003(3) 0.015(3) 0.001(3)
C8 0.036(4) 0.041(4) 0.037(4) 0.001(3) 0.010(3) 0.002(3)
C9 0.034(4) 0.033(4) 0.041(4) 0.003(3) 0.017(3) 0.003(3)
C10 0.031(4) 0.032(4) 0.038(3) 0.007(3) 0.012(3) 0.002(3)
O1 0.047(3) 0.036(3) 0.044(2) -0.008(2) 0.018(2) -0.001(2)
O2 0.046(3) 0.039(3) 0.052(3) -0.002(2) 0.025(2) -0.005(2)
O3 0.041(3) 0.035(3) 0.041(2) 0.003(2) 0.012(2) -0.002(2)
O4 0.038(3) 0.036(3) 0.046(3) 0.002(2) 0.008(2) -0.005(2)
O5 0.041(3) 0.042(3) 0.053(3) -0.008(2) 0.003(2) -0.001(2)
O6 0.037(3) 0.043(3) 0.060(3) -0.012(2) 0.022(2) 0.003(2)
O7 0.036(2) 0.026(3) 0.042(2) -0.0034(18) 0.0167(19) 0.0017(19)
O8 0.045(3) 0.110(5) 0.041(3) -0.012(3) 0.015(2) 0.033(3)
S1 0.0351(9) 0.0288(9) 0.0349(8) -0.0022(6) 0.0162(7) -0.0016(7)
S2 0.0335(10) 0.0317(10) 0.0458(9) -0.0031(7) 0.0092(8) 0.0030(8)
O9 0.060(4) 0.101(5) 0.072(4) 0.009(3) 0.013(3) -0.026(4)

loop_
_atom_type_symbol
_atom_type_description
_atom_type_scat_dispersion_real
_atom_type_scat_dispersion_imag
_atom_type_scat_source
C C 0.0033 0.0016 'International Tables Vol C Tables 4.2.6.8 and 6.1.1.4'
H H 0.0000 0.0000 'International Tables Vol C Tables 4.2.6.8 and 6.1.1.4'
O O 0.0106 0.0060 'International Tables Vol C Tables 4.2.6.8 and 6.1.1.4'
S S 0.1246 0.1234 'International Tables Vol C Tables 4.2.6.8 and 6.1.1.4'
Sm Sm -0.1638 3.4418 'International Tables Vol C Tables 4.2.6.8 and 6.1.1.4'

loop_
_geom_angle_atom_site_label_1
_geom_angle_atom_site_label_2
_geom_angle_atom_site_label_3
_geom_angle
_geom_angle_site_symmetry_1
_geom_angle_site_symmetry_3
O1 Sm1 Sm1 131.03(11) . 7_657
O1 Sm1 O3 90.12(15) . .
O1 Sm1 O4 71.52(15) . .
O1 Sm1 O6 134.94(14) . .
O1 Sm1 O7 152.16(16) . .
O1 Sm1 O7 100.20(15) . 7_657
O1 Sm1 O8 69.07(15) . .
O1 Sm1 O9 86.94(19) . .
O3 Sm1 Sm1 109.95(11) . 7_657
O3 Sm1 O4 72.85(15) . .
O3 Sm1 O6 119.17(16) . .
O3 Sm1 O7 80.48(14) . .
O3 Sm1 O8 139.17(16) . .
O3 Sm1 O9 68.36(17) . .
O4 Sm1 Sm1 72.76(10) . 7_657
O4 Sm1 O6 146.07(15) . .
O6 Sm1 Sm1 73.31(10) . 7_657
O7 Sm1 Sm1 35.07(10) . 7_657
O7 Sm1 Sm1 35.94(10) 7_657 7_657
O7 Sm1 O3 136.92(15) 7_657 .
O7 Sm1 O4 80.66(15) . .
O7 Sm1 O4 71.21(14) 7_657 .
O7 Sm1 O6 71.29(14) . .
O7 Sm1 O6 81.67(15) 7_657 .
O7 Sm1 O7 71.01(16) 7_657 .
O7 Sm1 O8 132.81(14) . .
O7 Sm1 O8 82.67(17) 7_657 .
O7 Sm1 O9 152.97(17) 7_657 .
O7 Sm1 O9 113.12(19) . .
O8 Sm1 Sm1 110.14(12) . 7_657
O8 Sm1 O4 127.19(18) . .
O8 Sm1 O6 66.55(16) . .
O8 Sm1 O9 75.6(2) . .
O9 Sm1 Sm1 141.72(15) . 7_657
O9 Sm1 O4 135.26(17) . .
O9 Sm1 O6 75.11(17) . .
C2 C1 S1 116.2(5) . .
C10 C1 C2 121.4(6) . .
C10 C1 S1 122.0(5) . .
C1 C2 H2 120.8 . .
C3 C2 C1 118.4(6) . .
C3 C2 H2 120.8 . .
C2 C3 H3 119.0 . .
C2 C3 C4 121.9(6) . .
C4 C3 H3 119.0 . .
C5 C4 C3 120.5(6) . .
C5 C4 C9 121.2(6) . .
C9 C4 C3 118.3(6) . .
C4 C5 H5 119.8 . .
C6 C5 C4 120.3(6) 4_646 .
C6 C5 H5 119.8 4_646 .
C5 C6 C7 118.5(6) 4_656 7_657
O7 C6 C5 122.2(6) . 4_656
O7 C6 C7 119.2(6) . 7_657
C6 C7 S2 115.2(5) 7_657 .
C8 C7 C6 122.3(6) . 7_657
C8 C7 S2 122.5(5) . .
C7 C8 H8 119.9 . .
C7 C8 C9 120.2(6) . 6_556
C9 C8 H8 119.9 6_556 .
C8 C9 C4 117.4(6) 6 .
C10 C9 C4 119.0(6) . .
C10 C9 C8 123.6(6) . 6
C1 C10 C9 120.9(6) . .
C1 C10 H10 119.5 . .
C9 C10 H10 119.5 . .
S1 O1 Sm1 157.2(3) . .
S1 O3 Sm1 153.0(3) 7_656 .
S2 O4 Sm1 128.8(2) . .
S2 O6 Sm1 127.2(3) 7_657 .
Sm1 O7 Sm1 108.99(16) 7_657 .
C6 O7 Sm1 118.9(4) . .
C6 O7 Sm1 123.0(3) . 7_657
Sm1 O8 H8A 115.2 . .
Sm1 O8 H8B 114.1 . .
H8A O8 H8B 103.7 . .
O1 S1 C1 107.5(3) . .
O2 S1 C1 106.0(3) . .
O2 S1 O1 111.6(3) . .
O2 S1 O3 114.5(3) . 7_656
O3 S1 C1 105.9(3) 7_656 .
O3 S1 O1 110.8(3) 7_656 .
O4 S2 C7 106.8(3) . .
O4 S2 O6 111.1(3) . 7_657
O5 S2 C7 109.0(3) . .
O5 S2 O4 112.8(3) . .
O5 S2 O6 112.5(3) . 7_657
O6 S2 C7 104.0(3) 7_657 .
Sm1 O9 H9A 110.9 . .
Sm1 O9 H9B 110.6 . .
H9A O9 H9B 107.9 . .

loop_
_geom_bond_atom_site_label_1
_geom_bond_atom_site_label_2
_geom_bond_distance
_geom_bond_site_symmetry_2
Sm1 Sm1 3.8759(6) 7_657
Sm1 O1 2.342(4) .
Sm1 O3 2.375(4) .
Sm1 O4 2.483(4) .
Sm1 O6 2.508(4) .
Sm1 O7 2.355(4) 7_657
Sm1 O7 2.406(4) .
Sm1 O8 2.459(5) .
Sm1 O9 2.468(6) .
C1 C2 1.426(8) .
C1 C10 1.360(8) .
C1 S1 1.761(6) .
C2 H2 0.9300 .
C2 C3 1.364(9) .
C3 H3 0.9300 .
C3 C4 1.426(9) .
C4 C5 1.407(9) .
C4 C9 1.424(8) .
C5 H5 0.9300 .
C5 C6 1.372(9) 4_646
C6 C5 1.372(9) 4_656
C6 C7 1.418(9) 7_657
C6 O7 1.348(7) .
C7 C6 1.418(9) 7_657
C7 C8 1.368(9) .
C7 S2 1.764(6) .
C8 H8 0.9300 .
C8 C9 1.415(9) 6_556
C9 C8 1.415(9) 6
C9 C10 1.408(9) .
C10 H10 0.9300 .
O1 S1 1.466(4) .
O2 S1 1.435(5) .
O3 S1 1.449(4) 7_656
O4 S2 1.456(5) .
O5 S2 1.442(5) .
O6 S2 1.479(4) 7_657
O7 Sm1 2.355(4) 7_657
O8 H8A 0.9804 .
O8 H8B 0.9767 .
S1 O3 1.449(4) 7_656
S2 O6 1.479(4) 7_657
O9 H9A 0.8817 .
O9 H9B 0.8808 .

loop_
_geom_torsion_atom_site_label_1
_geom_torsion_atom_site_label_2
_geom_torsion_atom_site_label_3
_geom_torsion_atom_site_label_4
_geom_torsion
_geom_torsion_site_symmetry_1
_geom_torsion_site_symmetry_4
Sm1 O1 S1 C1 -118.3(7) . .
Sm1 O1 S1 O2 125.8(7) . .
Sm1 O1 S1 O3 -3.1(8) . 7_656
Sm1 O4 S2 C7 -50.4(4) . .
Sm1 O4 S2 O5 -170.2(3) . .
Sm1 O4 S2 O6 62.4(4) . 7_657
C1 C2 C3 C4 1.2(11) . .
C2 C1 C10 C9 -0.8(9) . .
C2 C1 S1 O1 -54.8(5) . .
C2 C1 S1 O2 64.7(5) . .
C2 C1 S1 O3 -173.3(5) . 7_656
C2 C3 C4 C5 178.4(6) . .
C2 C3 C4 C9 -3.1(10) . .
C3 C4 C5 C6 176.4(6) . 4_646
C3 C4 C9 C8 -177.1(6) . 6
C3 C4 C9 C10 3.0(9) . .
C4 C9 C10 C1 -1.2(9) . .
C5 C4 C9 C8 1.4(9) . 6
C5 C4 C9 C10 -178.5(6) . .
C5 C6 O7 Sm1 -110.8(6) 4_656 7_657
C5 C6 O7 Sm1 105.9(6) 4_656 .
C6 C7 C8 C9 0.3(10) 7_657 6_556
C6 C7 S2 O4 56.5(5) 7_657 .
C6 C7 S2 O5 178.7(5) 7_657 .
C6 C7 S2 O6 -61.1(5) 7_657 7_657
C7 C6 O7 Sm1 70.4(7) 7_657 7_657
C7 C6 O7 Sm1 -72.9(6) 7_657 .
C8 C7 S2 O4 -125.4(5) . .
C8 C7 S2 O5 -3.2(6) . .
C8 C7 S2 O6 117.1(5) . 7_657
C8 C9 C10 C1 179.0(6) 6 .
C9 C4 C5 C6 -2.0(9) . 4_646
C10 C1 C2 C3 0.8(10) . .
C10 C1 S1 O1 132.6(5) . .
C10 C1 S1 O2 -107.9(5) . .
C10 C1 S1 O3 14.1(6) . 7_656
S1 C1 C2 C3 -171.9(5) . .
S1 C1 C10 C9 171.5(5) . .
S2 C7 C8 C9 -177.7(5) . 6_556
